data_2021184
loop_
_publ_author_name
'Angira, Deekshi'
'Shaik, Althaf'
'Kirubakaran, Sivapriya'
'Thiruvenkatam, Vijay'

_publ_section_title
;
 Exploring a solvated dimer of Gefitinib: a quantitative analysis
;
_journal_coeditor_code LF3076
_journal_issue 8
_journal_name_full 'Acta Crystallographica Section C'
_journal_page_first
;
;
_journal_paper_doi 10.1107/S2053229618009671
_journal_volume 74
_journal_year 2018
_chemical_formula_iupac 'C22 H24 Cl F N4 O3, 0.5C H4 O'
_chemical_formula_moiety 'C22 H24 Cl F N4 O3, 0.5(C H4 O)'
_chemical_formula_sum 'C45.042 H52.17 Cl2 F2 N8 O7'
_chemical_formula_weight 463.28
_chemical_name_common
;
Gefitinib methanol hemisolvate
;
_chemical_name_systematic
'<i>N</i>-(3-Chloro-4-fluorophenyl)-7-methoxy-6-[3-(morpholin-4-yl)propoxy]quinazolin-4-amine methanol hemisolvate'
_space_group_crystal_system triclinic
_space_group_IT_number 2
_space_group_name_Hall '-P 1'
_space_group_name_H-M_alt 'P -1'
_symmetry_space_group_name_Hall '-P 1'
_symmetry_space_group_name_H-M 'P -1'
_cell_angle_alpha 98.241(9)
_cell_angle_beta 91.151(10)
_cell_angle_gamma 91.244(9)
_cell_formula_units_Z 4
_cell_length_a 7.337(2)
_cell_length_b 10.991(3)
_cell_length_c 27.078(8)
_cell_measurement_reflns_used 9417
_cell_measurement_temperature 100.01
_cell_measurement_theta_max 30.31
_cell_measurement_theta_min 2.58
_cell_volume 2159.9(11)
_computing_cell_refinement
;
APEX2 (Bruker, 2012)
;
_computing_data_collection
;
APEX2 (Bruker, 2012)
;
_computing_data_reduction
;
SAINT (Bruker, 2012)
;
_computing_molecular_graphics
;
ORTEP-3 (Farrugia, 2012), CAMERON (Watkin <i>et al.</i>, 1996)
and Mercury
(Macrae <i>et al.</i>, 2008)
;
_computing_publication_material
;
OLEX2 (Dolomanov <i>et al.</i>,  2009)
;
_computing_structure_refinement
;
SHELXL2014 (Sheldrick, 2015) in WinGX (Farrugia, 2012) and
olex2.refine (Bourhis <i>et al.</i>,  2015)
;
_computing_structure_solution
;
SHELX86 (Sheldrick, 1990)
;
_diffrn_ambient_temperature 100.01
_diffrn_measured_fraction_theta_full 0.9919
_diffrn_measured_fraction_theta_max 0.9919
_diffrn_measurement_device_type 'Bruker APEXII CCD'
_diffrn_measurement_method '\f and \w scans'
_diffrn_radiation_type 'Mo K\a'
_diffrn_radiation_wavelength 0.71073
_diffrn_reflns_av_R_equivalents 0.0736
_diffrn_reflns_limit_h_max 10
_diffrn_reflns_limit_h_min -10
_diffrn_reflns_limit_k_max 15
_diffrn_reflns_limit_k_min -15
_diffrn_reflns_limit_l_max 38
_diffrn_reflns_limit_l_min -38
_diffrn_reflns_number 113623
_diffrn_reflns_theta_full 30.5500
_diffrn_reflns_theta_max 30.55
_diffrn_reflns_theta_min 2.24
_diffrn_standards_number 0
_exptl_absorpt_coefficient_mu 0.222
_exptl_absorpt_correction_T_max 0.7461
_exptl_absorpt_correction_T_min 0.7104
_exptl_absorpt_correction_type multi-scan
_exptl_absorpt_process_details
;
(SADABS; Bruker, 2012)
;
_exptl_crystal_colour White
_exptl_crystal_density_diffrn 1.4246
_exptl_crystal_description Plate
_exptl_crystal_F_000 973.9225
_exptl_crystal_size_max 0.4
_exptl_crystal_size_mid 0.2
_exptl_crystal_size_min 0.2
_refine_diff_density_max 1.0204
_refine_diff_density_min -0.8964
_refine_ls_extinction_expression Fc^*^=kFc[1+0.001xFc^2^\l^3^/sin(2\q)]^-1/4^
_refine_ls_goodness_of_fit_ref 1.0669
_refine_ls_hydrogen_treatment constr
_refine_ls_matrix_type full
_refine_ls_number_constraints 93
_refine_ls_number_parameters 600
_refine_ls_number_reflns 13149
_refine_ls_number_restraints 0
_refine_ls_restrained_S_all 1.0669
_refine_ls_R_factor_all 0.0827
_refine_ls_R_factor_gt 0.0539
_refine_ls_shift/su_max 0.0005
_refine_ls_shift/su_mean 0.0000
_refine_ls_structure_factor_coef Fsqd
_refine_ls_weighting_details 'w=1/[\s^2^(Fo^2^)+(0.0554P)^2^+1.8243P] where P=(Fo^2^+2Fc^2^)/3'
_refine_ls_weighting_scheme calc
_refine_ls_wR_factor_gt 0.1250
_refine_ls_wR_factor_ref 0.1397
_reflns_number_gt 9815
_reflns_number_total 13149
_reflns_threshold_expression I>=2u(I)
_cod_data_source_file lf3076sup1.cif
_cod_data_source_block I
_cod_original_cell_volume 2159.9(10)
_cod_database_code 2021184

loop_
_space_group_symop_id
_space_group_symop_operation_xyz
1 x,y,z
2 -x,-y,-z

loop_
_atom_site_type_symbol
_atom_site_label
_atom_site_fract_x
_atom_site_fract_y
_atom_site_fract_z
_atom_site_U_iso_or_equiv
_atom_site_adp_type
_atom_site_occupancy
_atom_site_disorder_group
F F1 0.00820(16) -0.08595(9) 0.14554(4) 0.0263(2) Uani 1.000000 .
O O23 0.26683(19) 0.87810(13) 0.33762(5) 0.0251(3) Uani 1.000000 .
Cl Cl1 -0.03025(6) 0.13866(4) 0.218034(17) 0.02324(11) Uani 1.000000 .
C C8 0.2842(2) 0.64891(16) -0.03667(6) 0.0160(3) Uani 1.000000 .
O O7 0.39595(17) 0.85505(11) -0.00454(4) 0.0177(2) Uani 1.000000 .
O O33 0.41677(17) 1.36956(12) 0.51108(5) 0.0219(3) Uani 1.000000 .
O O32 0.42764(18) 1.24973(12) 0.42247(5) 0.0243(3) Uani 1.000000 .
Cl Cl2 -0.12679(8) 0.49541(5) 0.30277(2) 0.03903(15) Uani 1.000000 .
O O6 0.44766(17) 0.80275(10) 0.08320(4) 0.0168(2) Uani 1.000000 .
C C19 0.6030(2) 0.90093(17) 0.21532(6) 0.0201(3) Uani 1.000000 .
N N20 0.4697(2) 0.85006(13) 0.24709(5) 0.0181(3) Uani 1.000000 .
C C34 0.3040(2) 1.19247(16) 0.54607(6) 0.0174(3) Uani 1.000000 .
C C35 0.2493(2) 1.06703(16) 0.53803(6) 0.0168(3) Uani 1.000000 .
C C37 0.1174(2) 0.68562(16) 0.42415(6) 0.0175(3) Uani 1.000000 .
C C38 0.0345(2) 0.65485(17) 0.37700(7) 0.0198(3) Uani 1.000000 .
F F2 -0.01696(18) 0.32409(10) 0.37007(5) 0.0324(3) Uani 1.000000 .
O O49 0.4390(2) 1.45323(14) 0.17040(5) 0.0322(3) Uani 1.000000 .
C C14 0.0547(2) 0.01869(15) 0.12693(7) 0.0190(3) Uani 1.000000 .
C C15 0.1155(2) 0.01143(16) 0.07897(7) 0.0213(4) Uani 1.000000 .
C C16 0.1681(2) 0.11788(16) 0.06021(7) 0.0197(3) Uani 1.000000 .
C C11 0.1553(2) 0.23224(15) 0.09020(6) 0.0165(3) Uani 1.000000 .
N N4 0.2149(2) 0.34502(13) 0.07585(5) 0.0188(3) Uani 1.000000 .
C C4 0.2097(2) 0.37785(15) 0.02922(6) 0.0153(3) Uani 1.000000 .
C C10 0.2652(2) 0.50030(15) 0.02215(6) 0.0136(3) Uani 1.000000 .
C C5 0.3367(2) 0.59159(15) 0.06052(6) 0.0144(3) Uani 1.000000 .
C C6 0.3789(2) 0.70719(15) 0.04995(6) 0.0136(3) Uani 1.000000 .
C C17 0.4710(2) 0.78383(15) 0.13429(6) 0.0167(3) Uani 1.000000 .
C C18 0.5362(2) 0.90692(16) 0.16211(6) 0.0183(3) Uani 1.000000 .
C C21 0.5558(3) 0.8455(2) 0.29608(7) 0.0273(4) Uani 1.000000 .
C C22 0.4216(3) 0.8011(2) 0.33158(8) 0.0343(5) Uani 1.000000 .
C C13 0.0417(2) 0.13101(16) 0.15705(6) 0.0169(3) Uani 1.000000 .
C C12 0.0899(2) 0.23827(15) 0.13854(6) 0.0169(3) Uani 1.000000 .
C C9 0.2413(2) 0.52938(15) -0.02639(6) 0.0146(3) Uani 1.000000 .
C C7 0.3514(2) 0.73703(15) 0.00057(6) 0.0145(3) Uani 1.000000 .
C C26 0.3644(3) 0.89215(16) -0.05258(6) 0.0202(3) Uani 1.000000 .
C C25 0.3081(2) 0.92556(18) 0.25360(7) 0.0217(4) Uani 1.000000 .
C C24 0.1790(3) 0.8794(2) 0.29029(7) 0.0263(4) Uani 1.000000 .
N N1 0.1747(2) 0.44361(14) -0.06517(5) 0.0180(3) Uani 1.000000 .
C C2 0.1375(2) 0.33378(16) -0.05356(7) 0.0193(3) Uani 1.000000 .
N N3 0.1509(2) 0.29505(13) -0.00881(5) 0.0177(3) Uani 1.000000 .
C C52 0.4043(3) 1.44220(17) 0.55910(7) 0.0242(4) Uani 1.000000 .
C C33 0.3619(2) 1.24975(16) 0.50709(7) 0.0178(3) Uani 1.000000 .
C C36 0.2509(2) 1.00135(16) 0.48948(6) 0.0163(3) Uani 1.000000 .
C C30 0.1871(2) 0.87587(16) 0.48452(6) 0.0168(3) Uani 1.000000 .
N N30 0.1722(2) 0.80939(14) 0.43765(6) 0.0196(3) Uani 1.000000 .
C C39 -0.0115(2) 0.53346(17) 0.35924(7) 0.0219(4) Uani 1.000000 .
C C40 0.0256(2) 0.44298(17) 0.38835(7) 0.0223(4) Uani 1.000000 .
N N27 0.1958(2) 1.01325(14) 0.57856(6) 0.0206(3) Uani 1.000000 .
C C28 0.1482(3) 0.89654(17) 0.56841(7) 0.0221(4) Uani 1.000000 .
N N29 0.1403(2) 0.82333(14) 0.52372(6) 0.0199(3) Uani 1.000000 .
C C31 0.3121(2) 1.06152(16) 0.44938(6) 0.0179(3) Uani 1.000000 .
C C32 0.3671(2) 1.18284(16) 0.45802(6) 0.0181(3) Uani 1.000000 .
C C43 0.4366(3) 1.1861(3) 0.37299(7) 0.0420(6) Uani 1.000000 .
C C41 0.1018(2) 0.47173(17) 0.43530(7) 0.0222(4) Uani 1.000000 .
C C42 0.1482(2) 0.59304(17) 0.45378(7) 0.0209(4) Uani 1.000000 .
C C48 0.4109(3) 1.52809(18) 0.21642(8) 0.0306(4) Uani 1.000000 .
C C47 0.3465(4) 1.4524(2) 0.25513(8) 0.0410(6) Uani 1.000000 .
N N46 0.4821(3) 1.3626(2) 0.26267(10) 0.0599(8) Uani 1.000000 .
C C51 0.5089(3) 1.2860(2) 0.21527(16) 0.0659(11) Uani 1.000000 .
C C50 0.5675(3) 1.3630(2) 0.17738(12) 0.0520(7) Uani 1.000000 .
O O54 0.0025(2) 0.52498(13) 0.15325(5) 0.0307(3) Uani 1.000000 .
C C53 -0.0498(3) 0.62857(18) 0.18579(8) 0.0302(4) Uani 1.000000 .
C C45B 0.3903(5) 1.3219(3) 0.31175(12) 0.0180(6) Uani 0.504020 1
C C45A 0.4592(5) 1.2556(3) 0.28887(13) 0.0195(7) Uani 0.495980 2
C C44B 0.4717(6) 1.3051(4) 0.34389(13) 0.0255(7) Uani 0.553460 1
C C44A 0.5329(5) 1.2450(4) 0.33508(14) 0.0190(7) Uani 0.488990 2
H H44a 0.4628(6) 1.3791(4) 0.36921(13) 0.0306(9) Uiso 0.553460 1
H H44b 0.6001(6) 1.3020(4) 0.33330(13) 0.0306(9) Uiso 0.553460 1
H H45a 0.3029(5) 1.3862(3) 0.32386(12) 0.0215(8) Uiso 0.504020 1
H H45b 0.3174(5) 1.2458(3) 0.30055(12) 0.0215(8) Uiso 0.504020 1
H H43a 0.5391(3) 1.1286(3) 0.36921(7) 0.0504(8) Uiso 0.553460 1
H H43b 0.3211(3) 1.1413(3) 0.36193(7) 0.0504(8) Uiso 0.553460 1
H H43c 0.4947(3) 1.1064(3) 0.37499(7) 0.0504(8) Uiso 0.488990 2
H H43d 0.3100(3) 1.1673(3) 0.36048(7) 0.0504(8) Uiso 0.488990 2
H H18a 0.4350(2) 0.96526(16) 0.16309(6) 0.0219(4) Uiso 1.000000 .
H H18b 0.6366(2) 0.93950(16) 0.14349(6) 0.0219(4) Uiso 1.000000 .
H H19a 0.6394(2) 0.98502(17) 0.23114(6) 0.0241(4) Uiso 1.000000 .
H H19b 0.7132(2) 0.85029(17) 0.21397(6) 0.0241(4) Uiso 1.000000 .
H H17a 0.3542(2) 0.75760(15) 0.14766(6) 0.0200(4) Uiso 1.000000 .
H H17b 0.5624(2) 0.72015(15) 0.13731(6) 0.0200(4) Uiso 1.000000 .
H H51a 0.6029(3) 1.2246(2) 0.21937(16) 0.0790(13) Uiso 1.000000 .
H H51b 0.3937(3) 1.2411(2) 0.20388(16) 0.0790(13) Uiso 1.000000 .
H H50a 0.5848(3) 1.3096(2) 0.14522(12) 0.0624(9) Uiso 1.000000 .
H H50b 0.6862(3) 1.4039(2) 0.18809(12) 0.0624(9) Uiso 1.000000 .
H H48a 0.5264(3) 1.57203(18) 0.22824(8) 0.0368(5) Uiso 1.000000 .
H H48b 0.3191(3) 1.59031(18) 0.21165(8) 0.0368(5) Uiso 1.000000 .
H H47a 0.3266(4) 1.5066(2) 0.28695(8) 0.0492(7) Uiso 1.000000 .
H H47b 0.2293(4) 1.4100(2) 0.24391(8) 0.0492(7) Uiso 1.000000 .
H H25a 0.3457(2) 1.01179(18) 0.26592(7) 0.0261(4) Uiso 1.000000 .
H H25b 0.2441(2) 0.92391(18) 0.22096(7) 0.0261(4) Uiso 1.000000 .
H H24a 0.1347(3) 0.7952(2) 0.27685(7) 0.0315(5) Uiso 1.000000 .
H H24b 0.0722(3) 0.9331(2) 0.29441(7) 0.0315(5) Uiso 1.000000 .
H H21a 0.6601(3) 0.7895(2) 0.29224(7) 0.0328(5) Uiso 1.000000 .
H H21b 0.6033(3) 0.9286(2) 0.31014(7) 0.0328(5) Uiso 1.000000 .
H H22a 0.4827(3) 0.8003(2) 0.36446(8) 0.0412(6) Uiso 1.000000 .
H H22b 0.3806(3) 0.7159(2) 0.31860(8) 0.0412(6) Uiso 1.000000 .
H H31 0.3147(2) 1.01745(16) 0.41656(6) 0.0215(4) Uiso 1.000000 .
H H34 0.3007(2) 1.23759(16) 0.57869(6) 0.0209(4) Uiso 1.000000 .
H H28 0.1145(3) 0.85808(17) 0.59625(7) 0.0265(4) Uiso 1.000000 .
H H42 0.2007(2) 0.61328(17) 0.48637(7) 0.0251(4) Uiso 1.000000 .
H H38 0.0096(2) 0.71731(17) 0.35710(7) 0.0238(4) Uiso 1.000000 .
H H41 0.1229(2) 0.40868(17) 0.45519(7) 0.0266(4) Uiso 1.000000 .
H H12 0.0784(2) 0.31574(15) 0.15873(6) 0.0202(4) Uiso 1.000000 .
H H15 0.1216(2) -0.06627(16) 0.05863(7) 0.0255(4) Uiso 1.000000 .
H H16 0.2124(2) 0.11309(16) 0.02728(7) 0.0236(4) Uiso 1.000000 .
H H5 0.3552(2) 0.57269(15) 0.09337(6) 0.0172(4) Uiso 1.000000 .
H H2 0.0956(2) 0.27380(16) -0.08041(7) 0.0231(4) Uiso 1.000000 .
H H8 0.2664(2) 0.66830(16) -0.06948(6) 0.0192(4) Uiso 1.000000 .
H H26a 0.4405(14) 0.8443(9) -0.07720(12) 0.0303(5) Uiso 1.000000 .
H H26b 0.2356(5) 0.8777(12) -0.0624(2) 0.0303(5) Uiso 1.000000 .
H H26c 0.3955(18) 0.9798(3) -0.05094(14) 0.0303(5) Uiso 1.000000 .
H H52a 0.4465(19) 1.5266(4) 0.55722(15) 0.0363(6) Uiso 1.000000 .
H H52b 0.2773(4) 1.4427(11) 0.5696(3) 0.0363(6) Uiso 1.000000 .
H H52c 0.4806(16) 1.4071(8) 0.58334(14) 0.0363(6) Uiso 1.000000 .
H H53a 0.0088(17) 0.7024(2) 0.1762(4) 0.0453(7) Uiso 1.000000 .
H H53b -0.1826(4) 0.6358(8) 0.1839(4) 0.0453(7) Uiso 1.000000 .
H H53c -0.0121(19) 0.6199(7) 0.22002(11) 0.0453(7) Uiso 1.000000 .
H H45c 0.3260(5) 1.2424(3) 0.29144(13) 0.0234(8) Uiso 0.495980 2
H H45d 0.5027(5) 1.1844(3) 0.26593(13) 0.0234(8) Uiso 0.495980 2
H H44c 0.5667(5) 1.3295(4) 0.35098(14) 0.0228(8) Uiso 0.488990 2
H H44d 0.6485(5) 1.2010(4) 0.32908(14) 0.0228(8) Uiso 0.488990 2
H H4 0.2606(2) 0.40043(13) 0.09983(5) 0.0226(4) Uiso 1.000000 .
H H30 0.2007(2) 0.84941(14) 0.41285(6) 0.0235(4) Uiso 1.000000 .
H H54 -0.055(3) 0.5217(14) 0.1260(4) 0.0461(5) Uiso 1.000000 .

loop_
_atom_site_aniso_label
_atom_site_aniso_U_11
_atom_site_aniso_U_22
_atom_site_aniso_U_33
_atom_site_aniso_U_12
_atom_site_aniso_U_13
_atom_site_aniso_U_23
F1 0.0323(6) 0.0132(5) 0.0347(6) -0.0052(4) -0.0028(5) 0.0094(4)
O23 0.0310(7) 0.0295(7) 0.0149(6) -0.0037(6) 0.0012(5) 0.0034(5)
Cl1 0.0246(2) 0.0237(2) 0.0233(2) -0.00247(16) 0.00430(16) 0.00959(17)
C8 0.0158(7) 0.0197(8) 0.0130(7) -0.0017(6) 0.0002(6) 0.0041(6)
O7 0.0254(6) 0.0143(6) 0.0139(6) -0.0032(5) -0.0020(5) 0.0043(4)
O33 0.0237(6) 0.0179(6) 0.0250(7) -0.0052(5) 0.0006(5) 0.0071(5)
O32 0.0254(7) 0.0274(7) 0.0232(7) -0.0034(5) 0.0033(5) 0.0142(5)
Cl2 0.0556(3) 0.0333(3) 0.0275(3) -0.0212(2) -0.0161(2) 0.0079(2)
O6 0.0247(6) 0.0137(5) 0.0114(5) -0.0046(5) -0.0012(4) 0.0008(4)
C19 0.0210(8) 0.0215(9) 0.0165(8) -0.0026(7) -0.0017(6) -0.0010(6)
N20 0.0241(7) 0.0171(7) 0.0129(6) -0.0010(6) -0.0024(5) 0.0017(5)
C34 0.0158(7) 0.0200(8) 0.0168(8) -0.0008(6) -0.0007(6) 0.0042(6)
C35 0.0154(7) 0.0197(8) 0.0162(8) 0.0001(6) -0.0011(6) 0.0062(6)
C37 0.0150(7) 0.0187(8) 0.0189(8) -0.0003(6) 0.0026(6) 0.0033(6)
C38 0.0193(8) 0.0230(9) 0.0184(8) -0.0037(7) 0.0023(6) 0.0078(7)
F2 0.0433(7) 0.0194(6) 0.0338(7) -0.0096(5) 0.0005(5) 0.0035(5)
O49 0.0431(9) 0.0376(8) 0.0159(6) -0.0074(7) 0.0007(6) 0.0052(6)
C14 0.0169(8) 0.0120(7) 0.0293(9) -0.0016(6) -0.0026(7) 0.0077(7)
C15 0.0227(8) 0.0127(8) 0.0277(9) 0.0014(6) -0.0016(7) 0.0006(7)
C16 0.0212(8) 0.0164(8) 0.0213(8) 0.0014(6) 0.0027(7) 0.0017(6)
C11 0.0158(7) 0.0144(7) 0.0196(8) -0.0024(6) -0.0007(6) 0.0041(6)
N4 0.0268(8) 0.0132(7) 0.0159(7) -0.0068(6) 0.0003(6) 0.0015(5)
C4 0.0144(7) 0.0151(7) 0.0162(8) -0.0008(6) 0.0026(6) 0.0014(6)
C10 0.0122(7) 0.0136(7) 0.0146(7) -0.0011(5) 0.0019(6) 0.0013(6)
C5 0.0165(7) 0.0149(7) 0.0115(7) -0.0005(6) 0.0006(6) 0.0013(6)
C6 0.0142(7) 0.0147(7) 0.0113(7) -0.0011(6) 0.0009(5) 0.0000(6)
C17 0.0224(8) 0.0159(8) 0.0117(7) -0.0021(6) -0.0008(6) 0.0023(6)
C18 0.0230(8) 0.0176(8) 0.0137(7) -0.0035(6) 0.0004(6) 0.0007(6)
C21 0.0295(10) 0.0364(11) 0.0165(8) 0.0066(8) -0.0037(7) 0.0050(8)
C22 0.0452(13) 0.0400(12) 0.0209(10) 0.0088(10) 0.0018(9) 0.0134(9)
C13 0.0138(7) 0.0182(8) 0.0196(8) -0.0004(6) -0.0003(6) 0.0060(6)
C12 0.0176(8) 0.0134(7) 0.0196(8) -0.0017(6) -0.0009(6) 0.0026(6)
C9 0.0130(7) 0.0160(7) 0.0141(7) -0.0010(6) 0.0003(6) -0.0001(6)
C7 0.0137(7) 0.0144(7) 0.0157(7) -0.0005(6) 0.0018(6) 0.0034(6)
C26 0.0254(9) 0.0198(8) 0.0168(8) -0.0039(7) -0.0025(7) 0.0083(6)
C25 0.0229(9) 0.0261(9) 0.0174(8) 0.0013(7) 0.0006(7) 0.0069(7)
C24 0.0260(9) 0.0353(11) 0.0174(9) -0.0058(8) -0.0012(7) 0.0044(8)
N1 0.0188(7) 0.0197(7) 0.0143(7) -0.0035(5) -0.0014(5) -0.0003(5)
C2 0.0195(8) 0.0188(8) 0.0179(8) -0.0034(6) -0.0013(6) -0.0020(6)
N3 0.0188(7) 0.0169(7) 0.0169(7) -0.0031(5) 0.0010(5) 0.0006(5)
C52 0.0250(9) 0.0183(8) 0.0287(10) -0.0040(7) 0.0050(7) 0.0012(7)
C33 0.0137(7) 0.0176(8) 0.0233(9) -0.0003(6) -0.0011(6) 0.0072(6)
C36 0.0151(7) 0.0185(8) 0.0160(8) 0.0000(6) -0.0005(6) 0.0054(6)
C30 0.0149(7) 0.0184(8) 0.0177(8) 0.0005(6) -0.0002(6) 0.0046(6)
N30 0.0241(7) 0.0185(7) 0.0166(7) -0.0025(6) 0.0000(6) 0.0044(6)
C39 0.0214(8) 0.0261(9) 0.0181(8) -0.0076(7) 0.0017(7) 0.0041(7)
C40 0.0217(9) 0.0188(8) 0.0263(9) -0.0038(7) 0.0055(7) 0.0030(7)
N27 0.0244(8) 0.0219(7) 0.0166(7) -0.0033(6) 0.0001(6) 0.0071(6)
C28 0.0270(9) 0.0225(9) 0.0183(8) -0.0035(7) 0.0015(7) 0.0087(7)
N29 0.0224(7) 0.0195(7) 0.0186(7) -0.0015(6) 0.0006(6) 0.0061(6)
C31 0.0179(8) 0.0216(8) 0.0152(8) 0.0007(6) 0.0003(6) 0.0061(6)
C32 0.0152(7) 0.0221(8) 0.0192(8) -0.0003(6) 0.0012(6) 0.0104(7)
C43 0.0392(12) 0.0720(17) 0.0157(9) -0.0338(12) -0.0060(8) 0.0159(10)
C41 0.0221(9) 0.0202(9) 0.0259(9) 0.0052(7) 0.0035(7) 0.0081(7)
C42 0.0203(8) 0.0219(9) 0.0212(9) 0.0031(7) -0.0006(7) 0.0049(7)
C48 0.0461(12) 0.0188(9) 0.0274(10) -0.0002(8) 0.0010(9) 0.0049(8)
C47 0.0528(14) 0.0506(14) 0.0179(10) -0.0215(11) 0.0058(9) 0.0019(9)
N46 0.0540(13) 0.0650(15) 0.0710(16) -0.0449(12) -0.0445(12) 0.0580(14)
C51 0.0270(12) 0.0227(11) 0.150(3) -0.0041(9) -0.0333(16) 0.0259(16)
C50 0.0279(11) 0.0394(14) 0.080(2) -0.0029(10) 0.0129(12) -0.0222(13)
O54 0.0440(9) 0.0219(7) 0.0251(7) 0.0080(6) -0.0126(6) 0.0000(5)
C53 0.0449(12) 0.0226(10) 0.0224(9) -0.0004(8) -0.0025(8) 0.0015(7)
C45B 0.0201(16) 0.0206(17) 0.0140(15) -0.0001(13) 0.0036(13) 0.0049(13)
C45A 0.0278(18) 0.0173(16) 0.0136(15) -0.0029(14) 0.0018(14) 0.0034(13)
C44B 0.033(2) 0.0254(19) 0.0179(17) -0.0136(16) 0.0013(15) 0.0048(14)
C44A 0.0211(18) 0.0182(19) 0.0186(18) -0.0033(15) 0.0024(14) 0.0056(15)

loop_
_atom_type_symbol
_atom_type_scat_Cromer_Mann_a1
_atom_type_scat_Cromer_Mann_a2
_atom_type_scat_Cromer_Mann_a3
_atom_type_scat_Cromer_Mann_a4
_atom_type_scat_Cromer_Mann_b1
_atom_type_scat_Cromer_Mann_b2
_atom_type_scat_Cromer_Mann_b3
_atom_type_scat_Cromer_Mann_b4
_atom_type_scat_Cromer_Mann_c
_atom_type_scat_dispersion_source
_atom_type_scat_dispersion_real
_atom_type_scat_dispersion_imag
_atom_type_scat_source
C 2.31000 1.02000 1.58860 0.86500 20.84390 10.20750 0.56870 51.65120 0.215599998832 'Henke, Gullikson and Davis, At. Data and Nucl. Data Tables, 1993, 54, 2' 0.00347 0.00161 'nternational Tables '
Cl 11.46040 7.19640 6.25560 1.64550 0.01040 1.16620 18.51940 47.77840 -9.55739974976 'Henke, Gullikson and Davis, At. Data and Nucl. Data Tables, 1993, 54, 2' 0.14873 0.16029 'International Tables'
H 0.49300 0.32291 0.14019 0.04081 10.51090 26.12570 3.14236 57.79970 0.0030380000826 'Henke, Gullikson and Davis, At. Data and Nucl. Data Tables, 1993, 54, 2' 0.00000 0.00000 'International Tables'
F 3.53920 2.64120 1.51700 1.02430 10.28250 4.29440 0.26150 26.14760 0.277599990368 'Henke, Gullikson and Davis, At. Data and Nucl. Data Tables, 1993, 54, 2' 0.01794 0.01033 'International Tables V'
O 3.04850 2.28680 1.54630 0.86700 13.27710 5.70110 0.32390 32.90890 0.250800013542 'Henke, Gullikson and Davis, At. Data and Nucl. Data Tables, 1993, 54, 2' 0.01158 0.00611 'International Tables V'
N 12.21260 3.13220 2.01250 1.16630 0.00570 9.89330 28.99750 0.58260 -11.5290002823 'Henke, Gullikson and Davis, At. Data and Nucl. Data Tables, 1993, 54, 2' 0.00653 0.00323 'International Tables V'

loop_
_geom_angle_atom_site_label_1
_geom_angle_atom_site_label_2
_geom_angle_atom_site_label_3
_geom_angle
C24 O23 C22 109.32(15)
C7 C8 C9 120.14(15)
H8 C8 C9 119.93(9)
H8 C8 C7 119.93(9)
C26 O7 C7 117.38(13)
C33 O33 C52 117.03(14)
C43 O32 C32 116.50(15)
C17 O6 C6 117.85(12)
C18 C19 N20 114.98(14)
H19a C19 N20 108.52(9)
H19a C19 C18 108.52(9)
H19b C19 N20 108.52(9)
H19b C19 C18 108.52(10)
H19b C19 H19a 107.5
C21 N20 C19 108.57(14)
C25 N20 C19 111.49(14)
C25 N20 C21 108.98(14)
C33 C34 C35 120.53(16)
H34 C34 C35 119.73(10)
H34 C34 C33 119.73(11)
C36 C35 C34 119.47(15)
N27 C35 C34 118.26(16)
N27 C35 C36 122.27(15)
N30 C37 C38 116.29(15)
C42 C37 C38 119.39(16)
C42 C37 N30 124.25(16)
C39 C38 C37 120.06(16)
H38 C38 C37 119.97(10)
H38 C38 C39 119.97(10)
C50 O49 C48 109.44(18)
C15 C14 F1 119.71(16)
C13 C14 F1 119.18(16)
C13 C14 C15 121.10(16)
C16 C15 C14 119.97(17)
H15 C15 C14 120.01(10)
H15 C15 C16 120.01(11)
C11 C16 C15 119.56(17)
H16 C16 C15 120.22(11)
H16 C16 C11 120.22(10)
N4 C11 C16 124.06(16)
C12 C11 C16 119.76(15)
C12 C11 N4 116.08(15)
C4 N4 C11 127.56(15)
H4 N4 C11 116.22(9)
H4 N4 C4 116.22(9)
C10 C4 N4 119.81(15)
N3 C4 N4 118.59(15)
N3 C4 C10 121.59(15)
C5 C10 C4 124.66(15)
C9 C10 C4 115.99(14)
C9 C10 C5 119.33(14)
C6 C5 C10 119.75(14)
H5 C5 C10 120.13(9)
H5 C5 C6 120.13(9)
C5 C6 O6 125.61(14)
C7 C6 O6 113.67(14)
C7 C6 C5 120.72(14)
C18 C17 O6 105.43(13)
H17a C17 O6 110.66(8)
H17a C17 C18 110.66(9)
H17b C17 O6 110.66(9)
H17b C17 C18 110.66(9)
H17b C17 H17a 108.8
C17 C18 C19 113.60(14)
H18a C18 C19 108.84(10)
H18a C18 C17 108.84(9)
H18b C18 C19 108.84(9)
H18b C18 C17 108.84(9)
H18b C18 H18a 107.7
C22 C21 N20 111.07(17)
H21a C21 N20 109.42(10)
H21a C21 C22 109.42(11)
H21b C21 N20 109.42(10)
H21b C21 C22 109.42(12)
H21b C21 H21a 108.0
C21 C22 O23 111.42(16)
H22a C22 O23 109.34(10)
H22a C22 C21 109.34(11)
H22b C22 O23 109.34(11)
H22b C22 C21 109.34(12)
H22b C22 H22a 108.0
C14 C13 Cl1 120.65(13)
C12 C13 Cl1 119.70(14)
C12 C13 C14 119.64(16)
C13 C12 C11 119.93(16)
H12 C12 C11 120.03(10)
H12 C12 C13 120.03(10)
C10 C9 C8 120.31(15)
N1 C9 C8 118.02(14)
N1 C9 C10 121.67(15)
O7 C7 C8 125.62(15)
C6 C7 C8 119.73(15)
C6 C7 O7 114.65(14)
H26a C26 O7 109.5
H26b C26 O7 109.5
H26b C26 H26a 109.5
H26c C26 O7 109.5
H26c C26 H26a 109.5
H26c C26 H26b 109.5
C24 C25 N20 111.22(15)
H25a C25 N20 109.39(9)
H25a C25 C24 109.39(11)
H25b C25 N20 109.39(9)
H25b C25 C24 109.39(10)
H25b C25 H25a 108.0
C25 C24 O23 111.26(15)
H24a C24 O23 109.38(10)
H24a C24 C25 109.38(11)
H24b C24 O23 109.38(10)
H24b C24 C25 109.38(11)
H24b C24 H24a 108.0
C2 N1 C9 115.49(14)
N3 C2 N1 128.65(16)
H2 C2 N1 115.67(10)
H2 C2 N3 115.67(10)
C2 N3 C4 116.47(15)
H52a C52 O33 109.5
H52b C52 O33 109.5
H52b C52 H52a 109.5
H52c C52 O33 109.5
H52c C52 H52a 109.5
H52c C52 H52b 109.5
C34 C33 O33 124.84(16)
C32 C33 O33 115.04(15)
C32 C33 C34 120.12(16)
C30 C36 C35 115.65(15)
C31 C36 C35 119.50(15)
C31 C36 C30 124.85(16)
N30 C30 C36 118.59(15)
N29 C30 C36 121.95(16)
N29 C30 N30 119.45(15)
C30 N30 C37 128.34(15)
H30 N30 C37 115.83(9)
H30 N30 C30 115.83(9)
C38 C39 Cl2 120.47(14)
C40 C39 Cl2 119.75(14)
C40 C39 C38 119.67(17)
C39 C40 F2 119.03(17)
C41 C40 F2 119.83(16)
C41 C40 C39 121.13(17)
C28 N27 C35 114.94(16)
N29 C28 N27 128.91(16)
H28 C28 N27 115.54(10)
H28 C28 N29 115.54(10)
C28 N29 C30 116.16(15)
C32 C31 C36 120.18(16)
H31 C31 C36 119.91(10)
H31 C31 C32 119.91(10)
C33 C32 O32 114.66(15)
C31 C32 O32 125.17(16)
C31 C32 C33 120.17(15)
H43a C43 C44B 112.09(19)
H43b C43 C44B 112.09(15)
H43b C43 H43a 109.7
H43c C43 C44A 107.5(2)
H43d C43 C44A 107.54(17)
H43d C43 H43c 107.0
C42 C41 C40 119.96(17)
H41 C41 C40 120.02(11)
H41 C41 C42 120.02(11)
C41 C42 C37 119.72(17)
H42 C42 C37 120.14(10)
H42 C42 C41 120.14(11)
C47 C48 O49 111.08(17)
H48a C48 O49 109.42(11)
H48a C48 C47 109.42(13)
H48b C48 O49 109.42(11)
H48b C48 C47 109.42(14)
H48b C48 H48a 108.0
N46 C47 C48 109.4(2)
H47a C47 C48 109.79(12)
H47a C47 N46 109.79(14)
H47b C47 C48 109.79(13)
H47b C47 N46 109.79(12)
H47b C47 H47a 108.2
C51 N46 C47 108.17(18)
C50 C51 N46 110.1(2)
H51a C51 N46 109.64(13)
H51a C51 C50 109.64(14)
H51b C51 N46 109.64(13)
H51b C51 C50 109.64(15)
H51b C51 H51a 108.2
C51 C50 O49 112.0(2)
H50a C50 O49 109.20(14)
H50a C50 C51 109.20(17)
H50b C50 O49 109.20(12)
H50b C50 C51 109.20(15)
H50b C50 H50a 107.9
H54 O54 C53 109.5
H53a C53 O54 109.5
H53b C53 O54 109.5
H53b C53 H53a 109.5
H53c C53 O54 109.5
H53c C53 H53a 109.5
H53c C53 H53b 109.5
H45a C45B C44B 106.9(3)
H45b C45B C44B 106.9(3)
H45b C45B H45a 106.7
H45c C45A C44A 106.0(2)
H45d C45A C44A 106.0(3)
H45d C45A H45c 106.3
H44a C44B C45B 106.6(3)
H44b C44B C45B 106.6(3)
H44b C44B H44a 106.5
H44c C44A C45A 106.4(2)
H44d C44A C45A 106.4(2)
H44d C44A H44c 106.5

loop_
_geom_bond_atom_site_label_1
_geom_bond_atom_site_label_2
_geom_bond_distance
F1 C14 1.3596(19)
O23 C22 1.429(3)
O23 C24 1.425(2)
Cl1 C13 1.7348(18)
C8 C9 1.412(2)
C8 C7 1.370(2)
C8 H8 0.9500
O7 C7 1.358(2)
O7 C26 1.434(2)
O33 C52 1.431(2)
O33 C33 1.357(2)
O32 C32 1.368(2)
O32 C43 1.423(3)
Cl2 C39 1.7258(19)
O6 C6 1.3623(19)
O6 C17 1.436(2)
C19 N20 1.469(2)
C19 C18 1.523(2)
C19 H19a 0.9900
C19 H19b 0.9900
N20 C21 1.466(2)
N20 C25 1.461(2)
C34 C35 1.413(2)
C34 C33 1.374(2)
C34 H34 0.9500
C35 C36 1.407(2)
C35 N27 1.379(2)
C37 C38 1.397(2)
C37 N30 1.405(2)
C37 C42 1.403(2)
C38 C39 1.384(3)
C38 H38 0.9500
F2 C40 1.357(2)
O49 C48 1.413(3)
O49 C50 1.413(3)
C14 C15 1.374(3)
C14 C13 1.385(2)
C15 C16 1.391(2)
C15 H15 0.9500
C16 C11 1.401(2)
C16 H16 0.9500
C11 N4 1.414(2)
C11 C12 1.396(2)
N4 C4 1.362(2)
N4 H4 0.8800
C4 C10 1.438(2)
C4 N3 1.331(2)
C10 C5 1.420(2)
C10 C9 1.405(2)
C5 C6 1.372(2)
C5 H5 0.9500
C6 C7 1.433(2)
C17 C18 1.514(2)
C17 H17a 0.9900
C17 H17b 0.9900
C18 H18a 0.9900
C18 H18b 0.9900
C21 C22 1.511(3)
C21 H21a 0.9900
C21 H21b 0.9900
C22 H22a 0.9900
C22 H22b 0.9900
C13 C12 1.387(2)
C12 H12 0.9500
C9 N1 1.380(2)
C26 H26a 0.9800
C26 H26b 0.9800
C26 H26c 0.9800
C25 C24 1.517(3)
C25 H25a 0.9900
C25 H25b 0.9900
C24 H24a 0.9900
C24 H24b 0.9900
N1 C2 1.315(2)
C2 N3 1.343(2)
C2 H2 0.9500
C52 H52a 0.9800
C52 H52b 0.9800
C52 H52c 0.9800
C33 C32 1.425(3)
C36 C30 1.434(2)
C36 C31 1.425(2)
C30 N30 1.372(2)
C30 N29 1.327(2)
N30 H30 0.8800
C39 C40 1.383(3)
C40 C41 1.370(3)
N27 C28 1.311(2)
C28 N29 1.353(2)
C28 H28 0.9500
C31 C32 1.371(2)
C31 H31 0.9500
C43 C44B 1.640(4)
C43 C44A 1.474(4)
C43 H43a 0.9900
C43 H43b 0.9900
C43 H43c 0.9900
C43 H43d 0.9900
C41 C42 1.388(3)
C41 H41 0.9500
C42 H42 0.9500
C48 C47 1.506(3)
C48 H48a 0.9900
C48 H48b 0.9900
C47 N46 1.449(4)
C47 H47a 0.9900
C47 H47b 0.9900
N46 C51 1.450(5)
N46 C45B 1.616(4)
N46 C45A 1.466(4)
C51 C50 1.485(5)
C51 H51a 0.9900
C51 H51b 0.9900
C50 H50a 0.9900
C50 H50b 0.9900
O54 C53 1.402(2)
O54 H54 0.8400
C53 H53a 0.9800
C53 H53b 0.9800
C53 H53c 0.9800
C45B C44B 1.085(5)
C45B H45a 0.9900
C45B H45b 0.9900
C45A C44A 1.374(5)
C45A H45c 0.9900
C45A H45d 0.9900
C44B H44a 0.9900
C44B H44b 0.9900
C44A H44c 0.9900
C44A H44d 0.9900

loop_
_geom_hbond_atom_site_label_D
_geom_hbond_atom_site_label_H
_geom_hbond_atom_site_label_A
_geom_hbond_site_symmetry_A
_geom_hbond_distance_DH
_geom_hbond_distance_HA
_geom_hbond_distance_DA
_geom_hbond_angle_DHA
O54 H54 N1 2_565 0.84 1.94 2.7620(8) 166.0
C16 H16 N3 . 0.95 2.40 2.8888(9) 111.9
N4 H4 O49 1_545 0.88 2.29 3.0898(3) 150.8
C12 H12 O54 . 0.95 2.40 3.1998(9) 141.0
C52 H52A O33 2_686 0.98 2.52 3.2749(10) 165.0
C52 H52A O32 2_686 0.98 2.59 3.5418(10) 134.0
N30 H30 O23 . 0.88 2.17 3.0046(9) 159.0
C28 H28 F2 2_566 0.95 2.42 3.2716(10) 150.0
C31 H31 O23 . 0.95 2.46 3.3932(10) 168.0
C42 H42 N29 . 0.95 2.44 2.9382(9) 113.0
C38 H38 O23 . 0.95 2.669 3.272(10) 121.9
C53 H53A F1 1_565 0.98 2.590 3.484(10) 152.0
C53 H53C Cl2 . 0.98 2.916 3.723(10) 140.2

_cod_database_fobs_code 2021184
